data_4350424
loop_
_publ_author_name
'Trovitch, Ryan J.'
'Lobkovsky, Emil'
'Chirik, Paul J.'

_publ_section_title
;
 Bis(diisopropylphosphino)pyridine iron dicarbonyl, dihydride, and silyl
 hydride complexes.
;
_journal_issue 18
_journal_name_full 'Inorganic chemistry'
_journal_page_first 7252
_journal_page_last 7260
_journal_paper_doi 10.1021/ic0608647
_journal_volume 45
_journal_year 2006
_chemical_formula_moiety 'C21 H35 Fe N O2 P2'
_chemical_formula_sum 'C10.5 H17.5 Fe0.5 N0.5 O P'
_chemical_formula_weight 225.65
_space_group_IT_number 15
_space_group_name_Hall '-C 2yc'
_space_group_name_H-M_alt 'C 1 2/c 1'
_symmetry_cell_setting monoclinic
_symmetry_space_group_name_H-M 'C 1 2/c 1'
_atom_sites_solution_hydrogens difmap
_atom_sites_solution_primary direct
_atom_sites_solution_secondary difmap
_audit_creation_method SHELXL-97
_cell_angle_alpha 90.00
_cell_angle_beta 107.035(4)
_cell_angle_gamma 90.00
_cell_formula_units_Z 8
_cell_length_a 13.6824(11)
_cell_length_b 9.5160(8)
_cell_length_c 22.7368(18)
_cell_measurement_reflns_used 6776
_cell_measurement_temperature 173(2)
_cell_measurement_theta_max 37.73
_cell_measurement_theta_min 2.65
_cell_volume 2830.5(4)
_computing_cell_refinement 'Bruker SAINT+'
_computing_data_collection 'Bruker APEX2'
_computing_data_reduction 'Bruker SAINT+'
_computing_molecular_graphics 'Bruker SHELXTL'
_computing_publication_material 'Bruker SHELXTL'
_computing_structure_refinement 'SHELXL-97 (Sheldrick, 1997)'
_computing_structure_solution 'SHELXS-97 (Sheldrick, 1990)'
_diffrn_ambient_temperature 173(2)
_diffrn_measured_fraction_theta_full 0.963
_diffrn_measured_fraction_theta_max 0.963
_diffrn_measurement_device_type 'Bruker X8 APEX II diffractometer'
_diffrn_measurement_method 'phi and omega scans'
_diffrn_radiation_monochromator graphite
_diffrn_radiation_source 'fine-focus sealed tube'
_diffrn_radiation_type MoK\a
_diffrn_radiation_wavelength 0.71073
_diffrn_reflns_av_R_equivalents 0.0274
_diffrn_reflns_av_sigmaI/netI 0.0359
_diffrn_reflns_limit_h_max 22
_diffrn_reflns_limit_h_min -24
_diffrn_reflns_limit_k_max 15
_diffrn_reflns_limit_k_min -14
_diffrn_reflns_limit_l_max 40
_diffrn_reflns_limit_l_min -36
_diffrn_reflns_number 34015
_diffrn_reflns_theta_full 39.22
_diffrn_reflns_theta_max 39.22
_diffrn_reflns_theta_min 2.65
_exptl_absorpt_coefficient_mu 0.658
_exptl_absorpt_correction_T_max 0.9371
_exptl_absorpt_correction_T_min 0.8270
_exptl_absorpt_correction_type multi-scan
_exptl_absorpt_process_details SADABS
_exptl_crystal_colour red
_exptl_crystal_density_diffrn 1.059
_exptl_crystal_density_method 'not measured'
_exptl_crystal_description plate
_exptl_crystal_F_000 960
_exptl_crystal_size_max 0.30
_exptl_crystal_size_mid 0.20
_exptl_crystal_size_min 0.10
_platon_squeeze_details ' ?'
_refine_diff_density_max 0.439
_refine_diff_density_min -0.325
_refine_diff_density_rms 0.066
_refine_ls_extinction_method none
_refine_ls_goodness_of_fit_ref 0.980
_refine_ls_hydrogen_treatment refall
_refine_ls_matrix_type full
_refine_ls_number_parameters 194
_refine_ls_number_reflns 8033
_refine_ls_number_restraints 0
_refine_ls_restrained_S_all 0.980
_refine_ls_R_factor_all 0.0456
_refine_ls_R_factor_gt 0.0320
_refine_ls_shift/su_max 0.011
_refine_ls_shift/su_mean 0.001
_refine_ls_structure_factor_coef Fsqd
_refine_ls_weighting_details 'calc w=1/[\s^2^(Fo^2^)+(0.0577P)^2^+0.0000P] where P=(Fo^2^+2Fc^2^)/3'
_refine_ls_weighting_scheme calc
_refine_ls_wR_factor_gt 0.0893
_refine_ls_wR_factor_ref 0.0930
_reflns_number_gt 6026
_reflns_number_total 8033
_reflns_threshold_expression >2sigma(I)
_cod_data_source_file ic0608647si20060518_032229.cif
_cod_data_source_block srt6
_cod_depositor_comments
;
The following automatic conversions were performed:

data item '_symmetry_cell_setting' value 'Monoclinic' was changed to
'monoclinic' in accordance with the
/home/saulius/struct/COD-crude-data/automatic-downloads/DataCite-retrospective/ACS/depositions/lib/dictionaries/cif_core.dic
dictionary named 'cif_core.dic' version 2.4.2 last updated on
2011-04-26.

Automatic conversion script
Id: cif_fix_values 6909 2019-04-08 15:41:33Z antanas 
;
_cod_original_sg_symbol_H-M C2/c
_cod_original_formula_sum 'C10.50 H17.50 Fe0.50 N0.50 O P'
_cod_database_code 4350424

loop_
_symmetry_equiv_pos_as_xyz
'x, y, z'
'-x, y, -z+1/2'
'x+1/2, y+1/2, z'
'-x+1/2, y+1/2, -z+1/2'
'-x, -y, -z'
'x, -y, z-1/2'
'-x+1/2, -y+1/2, -z'
'x+1/2, -y+1/2, z-1/2'

loop_
_atom_site_label
_atom_site_type_symbol
_atom_site_fract_x
_atom_site_fract_y
_atom_site_fract_z
_atom_site_U_iso_or_equiv
_atom_site_adp_type
_atom_site_occupancy
_atom_site_symmetry_multiplicity
_atom_site_calc_flag
_atom_site_refinement_flags
Fe1 Fe 0.0000 0.141272(14) 0.2500 0.01683(4) Uani 1 2 d S
P1 P -0.139853(14) 0.113152(19) 0.173393(9) 0.01857(5) Uani 1 1 d .
O1 O 0.10706(7) 0.30351(11) 0.18001(4) 0.0586(3) Uani 1 1 d .
N1 N 0.0000 -0.07609(9) 0.2500 0.01959(16) Uani 1 2 d S
C1 C 0.06540(6) 0.23242(10) 0.20736(4) 0.03130(18) Uani 1 1 d .
C2 C -0.17712(6) -0.06612(8) 0.18743(4) 0.02504(15) Uani 1 1 d .
H2B H -0.2155(10) -0.1114(13) 0.1533(6) 0.038(3) Uiso 1 1 d .
H2A H -0.2208(10) -0.0574(13) 0.2125(6) 0.040(3) Uiso 1 1 d .
C3 C -0.08467(6) -0.14999(7) 0.21945(4) 0.02253(14) Uani 1 1 d .
C4 C -0.08628(7) -0.29615(8) 0.21854(4) 0.02885(17) Uani 1 1 d .
H4 H -0.1502(9) -0.3476(11) 0.1970(5) 0.026(3) Uiso 1 1 d .
C5 C 0.0000 -0.37122(11) 0.2500 0.0327(3) Uani 1 2 d S
H5 H 0.0000 -0.4687(17) 0.2500 0.030(4) Uiso 1 2 d S
C6 C -0.13651(7) 0.10021(10) 0.09271(4) 0.02907(16) Uani 1 1 d .
H6 H -0.2035(9) 0.0591(12) 0.0712(5) 0.034(3) Uiso 1 1 d .
C7 C -0.05208(9) -0.00092(13) 0.08886(6) 0.0398(2) Uani 1 1 d .
H7C H 0.0185(10) 0.0341(13) 0.1153(6) 0.039(3) Uiso 1 1 d .
H7B H -0.0555(12) -0.0154(17) 0.0464(8) 0.065(4) Uiso 1 1 d .
H7A H -0.0614(11) -0.0884(16) 0.1075(7) 0.050(4) Uiso 1 1 d .
C8 C -0.12407(9) 0.24253(14) 0.06440(5) 0.0416(2) Uani 1 1 d .
H8C H -0.0597(11) 0.2946(14) 0.0902(6) 0.045(3) Uiso 1 1 d .
H8B H -0.1848(11) 0.2991(16) 0.0553(7) 0.050(4) Uiso 1 1 d .
H8A H -0.1116(11) 0.2283(17) 0.0260(7) 0.055(4) Uiso 1 1 d .
C9 C -0.25721(6) 0.21285(8) 0.17155(4) 0.02451(15) Uani 1 1 d .
H9 H -0.2636(9) 0.1942(13) 0.2119(6) 0.035(3) Uiso 1 1 d .
C10 C -0.24466(9) 0.37137(10) 0.16723(6) 0.0369(2) Uani 1 1 d .
H10C H -0.2486(11) 0.4038(16) 0.1224(7) 0.051(4) Uiso 1 1 d .
H10B H -0.3020(12) 0.4178(16) 0.1750(7) 0.060(4) Uiso 1 1 d .
H10A H -0.1866(12) 0.3966(16) 0.1961(7) 0.050(4) Uiso 1 1 d .
C11 C -0.35399(7) 0.16083(11) 0.12381(5) 0.0353(2) Uani 1 1 d .
H11C H -0.3520(12) 0.1722(16) 0.0793(8) 0.063(4) Uiso 1 1 d .
H11B H -0.3625(10) 0.0663(15) 0.1261(6) 0.042(3) Uiso 1 1 d .
H11A H -0.4088(12) 0.2168(16) 0.1288(6) 0.051(4) Uiso 1 1 d .

loop_
_atom_site_aniso_label
_atom_site_aniso_U_11
_atom_site_aniso_U_22
_atom_site_aniso_U_33
_atom_site_aniso_U_23
_atom_site_aniso_U_13
_atom_site_aniso_U_12
Fe1 0.01345(7) 0.01761(6) 0.01799(7) 0.000 0.00237(5) 0.000
P1 0.01470(8) 0.02163(8) 0.01809(9) 0.00183(6) 0.00281(7) -0.00226(5)
O1 0.0429(5) 0.0856(7) 0.0406(4) 0.0214(4) 0.0020(4) -0.0366(4)
N1 0.0186(4) 0.0189(3) 0.0208(4) 0.000 0.0051(3) 0.000
C1 0.0223(4) 0.0400(4) 0.0256(4) 0.0060(3) -0.0024(3) -0.0116(3)
C2 0.0185(3) 0.0237(3) 0.0305(4) 0.0017(3) 0.0034(3) -0.0051(2)
C3 0.0213(3) 0.0204(3) 0.0257(4) 0.0005(2) 0.0067(3) -0.0033(2)
C4 0.0310(4) 0.0205(3) 0.0343(5) -0.0010(3) 0.0084(3) -0.0057(3)
C5 0.0378(7) 0.0177(4) 0.0423(8) 0.000 0.0112(6) 0.000
C6 0.0235(4) 0.0433(4) 0.0191(4) -0.0026(3) 0.0043(3) -0.0073(3)
C7 0.0362(5) 0.0521(6) 0.0341(5) -0.0132(4) 0.0150(4) -0.0049(4)
C8 0.0381(6) 0.0593(6) 0.0261(5) 0.0146(4) 0.0073(4) -0.0076(5)
C9 0.0174(3) 0.0291(3) 0.0253(4) 0.0051(3) 0.0036(3) 0.0023(2)
C10 0.0329(5) 0.0273(3) 0.0459(6) 0.0043(3) 0.0043(4) 0.0054(3)
C11 0.0182(4) 0.0439(5) 0.0375(5) 0.0038(4) -0.0017(3) 0.0010(3)

loop_
_atom_type_symbol
_atom_type_description
_atom_type_scat_dispersion_real
_atom_type_scat_dispersion_imag
_atom_type_scat_source
C C 0.0033 0.0016 'International Tables Vol C Tables 4.2.6.8 and 6.1.1.4'
H H 0.0000 0.0000 'International Tables Vol C Tables 4.2.6.8 and 6.1.1.4'
N N 0.0061 0.0033 'International Tables Vol C Tables 4.2.6.8 and 6.1.1.4'
O O 0.0106 0.0060 'International Tables Vol C Tables 4.2.6.8 and 6.1.1.4'
P P 0.1023 0.0942 'International Tables Vol C Tables 4.2.6.8 and 6.1.1.4'
Fe Fe 0.3463 0.8444 'International Tables Vol C Tables 4.2.6.8 and 6.1.1.4'

loop_
_geom_angle_atom_site_label_1
_geom_angle_atom_site_label_2
_geom_angle_atom_site_label_3
_geom_angle
_geom_angle_site_symmetry_1
_geom_angle_site_symmetry_3
C1 Fe1 C1 119.91(7) . 2
C1 Fe1 N1 120.04(3) . .
C1 Fe1 N1 120.04(4) 2 .
C1 Fe1 P1 91.83(3) . 2
C1 Fe1 P1 95.17(3) 2 2
N1 Fe1 P1 82.995(6) . 2
C1 Fe1 P1 95.17(3) . .
C1 Fe1 P1 91.83(3) 2 .
N1 Fe1 P1 82.995(6) . .
P1 Fe1 P1 165.990(12) 2 .
C2 P1 C9 101.34(4) . .
C2 P1 C6 101.49(4) . .
C9 P1 C6 106.50(4) . .
C2 P1 Fe1 101.39(3) . .
C9 P1 Fe1 120.23(3) . .
C6 P1 Fe1 121.70(3) . .
C3 N1 C3 117.69(9) . 2
C3 N1 Fe1 121.15(4) . .
C3 N1 Fe1 121.15(4) 2 .
O1 C1 Fe1 174.84(11) . .
C3 C2 P1 110.06(5) . .
N1 C3 C4 122.16(8) . .
N1 C3 C2 116.51(6) . .
C4 C3 C2 121.33(7) . .
C5 C4 C3 120.02(8) . .
C4 C5 C4 117.95(10) . 2
C7 C6 C8 110.77(9) . .
C7 C6 P1 109.73(7) . .
C8 C6 P1 113.32(7) . .
C10 C9 C11 111.44(8) . .
C10 C9 P1 113.23(6) . .
C11 C9 P1 114.50(7) . .

loop_
_geom_bond_atom_site_label_1
_geom_bond_atom_site_label_2
_geom_bond_distance
_geom_bond_site_symmetry_2
Fe1 C1 1.7325(9) .
Fe1 C1 1.7325(9) 2
Fe1 N1 2.0684(8) .
Fe1 P1 2.1941(2) 2
Fe1 P1 2.1941(2) .
P1 C2 1.8351(8) .
P1 C9 1.8550(8) .
P1 C6 1.8524(9) .
O1 C1 1.1734(11) .
N1 C3 1.3593(9) .
N1 C3 1.3593(9) 2
C2 C3 1.4924(11) .
C3 C4 1.3911(10) .
C4 C5 1.3859(11) .
C5 C4 1.3860(11) 2
C6 C7 1.5257(15) .
C6 C8 1.5303(14) .
C9 C10 1.5246(12) .
C9 C11 1.5278(13) .

loop_
_platon_squeeze_void_nr
_platon_squeeze_void_average_x
_platon_squeeze_void_average_y
_platon_squeeze_void_average_z
_platon_squeeze_void_volume
_platon_squeeze_void_count_electrons
1 0.482 0.018 0.000 356.0 62.8
2 0.463 -0.037 0.500 356.0 62.5
